data_4029997
loop_
_publ_author_name
'Zhu, Ren-Yi'
'Wang, Cong-Shuai'
'Zheng, Jian'
'Shi, Feng'
'Tu, Shu-Jiang'

_publ_section_title
;
 Organocatalytic asymmetric inverse-electron-demand 1,3-dipolar
 cycloaddition of n,n'-cyclic azomethine imines.
;
_journal_issue 19
_journal_name_full 'The Journal of organic chemistry'
_journal_page_first 9305
_journal_page_last 9312
_journal_paper_doi 10.1021/jo5018469
_journal_volume 79
_journal_year 2014
_chemical_absolute_configuration ad
_chemical_formula_sum 'C19 H18 Cl2 N2 O2'
_chemical_formula_weight 377.25
_chemical_name_systematic
; 
 ? 
;
_space_group_crystal_system orthorhombic
_space_group_IT_number 19
_space_group_name_Hall 'P 2ac 2ab'
_space_group_name_H-M_alt 'P 21 21 21'
_symmetry_space_group_name_Hall 'P 2ac 2ab'
_symmetry_space_group_name_H-M 'P 21 21 21'
_atom_sites_solution_hydrogens geom
_audit_creation_method SHELXL-2014
_cell_angle_alpha 90
_cell_angle_beta 90
_cell_angle_gamma 90
_cell_formula_units_Z 4
_cell_length_a 8.1739(5)
_cell_length_b 11.6246(7)
_cell_length_c 22.2901(13)
_cell_measurement_reflns_used 8105
_cell_measurement_temperature 296(2)
_cell_measurement_theta_max 21.67
_cell_measurement_theta_min 2.53
_cell_volume 2118.0(2)
_computing_cell_refinement 'Bruker SAINT'
_computing_data_collection 'Bruker APEX2'
_computing_data_reduction 'Bruker SAINT'
_computing_molecular_graphics 'Bruker SHELXTL'
_computing_publication_material 'Bruker SHELXTL'
_computing_structure_refinement 'SHELXL-2014 (Sheldrick, 2014)'
_computing_structure_solution 'SHELXS-97 (Sheldrick, 2008)'
_diffrn_ambient_temperature 296(2)
_diffrn_measured_fraction_theta_full 0.998
_diffrn_measured_fraction_theta_max 0.985
_diffrn_measurement_device_type 'Bruker APEX-II CCD'
_diffrn_measurement_method '\f and \w scans'
_diffrn_radiation_type MoK\a
_diffrn_radiation_wavelength 0.71073
_diffrn_reflns_av_R_equivalents 0.0443
_diffrn_reflns_av_unetI/netI 0.0347
_diffrn_reflns_Laue_measured_fraction_full 0.998
_diffrn_reflns_Laue_measured_fraction_max 0.985
_diffrn_reflns_limit_h_max 10
_diffrn_reflns_limit_h_min -10
_diffrn_reflns_limit_k_max 13
_diffrn_reflns_limit_k_min -14
_diffrn_reflns_limit_l_max 28
_diffrn_reflns_limit_l_min -28
_diffrn_reflns_number 27674
_diffrn_reflns_point_group_measured_fraction_full 0.999
_diffrn_reflns_point_group_measured_fraction_max 0.980
_diffrn_reflns_theta_full 25.242
_diffrn_reflns_theta_max 27.466
_diffrn_reflns_theta_min 2.532
_exptl_absorpt_coefficient_mu 0.319
_exptl_absorpt_correction_T_max 0.7461
_exptl_absorpt_correction_T_min 0.6603
_exptl_absorpt_correction_type multi-scan
_exptl_absorpt_process_details sadabs
_exptl_crystal_colour colourless
_exptl_crystal_density_diffrn 1.183
_exptl_crystal_F_000 784
_exptl_crystal_size_max 0.326
_exptl_crystal_size_mid 0.250
_exptl_crystal_size_min 0.200
_platon_squeeze_details
;
;
_refine_diff_density_max 0.244
_refine_diff_density_min -0.352
_refine_diff_density_rms 0.055
_refine_ls_abs_structure_details
; 
 Flack x determined using 1328 quotients [(I+)-(I-)]/[(I+)+(I-)] 
 (Parsons, Flack and Wagner, Acta Cryst. B69 (2013) 249-259). 
;
_refine_ls_abs_structure_Flack 0.13(3)
_refine_ls_extinction_method none
_refine_ls_goodness_of_fit_ref 1.066
_refine_ls_hydrogen_treatment constr
_refine_ls_matrix_type full
_refine_ls_number_parameters 228
_refine_ls_number_reflns 4754
_refine_ls_number_restraints 0
_refine_ls_restrained_S_all 1.066
_refine_ls_R_factor_all 0.0705
_refine_ls_R_factor_gt 0.0543
_refine_ls_shift/su_max 0.000
_refine_ls_shift/su_mean 0.000
_refine_ls_structure_factor_coef Fsqd
_refine_ls_weighting_details 'w=1/[\s^2^(Fo^2^)+(0.0941P)^2^+0.2559P] where P=(Fo^2^+2Fc^2^)/3'
_refine_ls_weighting_scheme calc
_refine_ls_wR_factor_gt 0.1532
_refine_ls_wR_factor_ref 0.1622
_reflns_Friedel_coverage 0.745
_reflns_Friedel_fraction_full 1.000
_reflns_Friedel_fraction_max 0.973
_reflns_number_gt 3654
_reflns_number_total 4754
_reflns_threshold_expression 'I > 2\s(I)'
_cod_data_source_file jo5018469_si_001.cif
_cod_data_source_block SF130707_ZRY_0m
_cod_database_code 4029997
_shelx_space_group_comment
; 
The symmetry employed for this shelxl refinement is uniquely defined 
by the following loop, which should always be used as a source of 
symmetry information in preference to the above space-group names. 
They are only intended as comments. 
;
_shelx_estimated_absorpt_t_min 0.903
_shelx_estimated_absorpt_t_max 0.939
_shelxl_version_number 2014-3

loop_
_space_group_symop_operation_xyz
'x, y, z'
'x+1/2, -y+1/2, -z'
'-x, y+1/2, -z+1/2'
'-x+1/2, -y, z+1/2'

loop_
_atom_site_label
_atom_site_type_symbol
_atom_site_fract_x
_atom_site_fract_y
_atom_site_fract_z
_atom_site_U_iso_or_equiv
_atom_site_adp_type
_atom_site_occupancy
_atom_site_site_symmetry_order
_atom_site_calc_flag
_atom_site_refinement_flags_posn
_atom_site_refinement_flags_adp
Cl1 Cl 0.2903(3) 0.51734(18) -0.07462(6) 0.1175(7) Uani 1 1 d . .
Cl2 Cl 0.0878(3) 0.74254(16) -0.05233(7) 0.1181(7) Uani 1 1 d . .
N1 N 0.4987(3) 0.3127(3) 0.18668(13) 0.0435(6) Uani 1 1 d . .
N2 N 0.4895(3) 0.3980(3) 0.13966(13) 0.0496(7) Uani 1 1 d . .
O1 O 0.6925(3) 0.2070(3) 0.23585(13) 0.0587(7) Uani 1 1 d . .
O2 O 0.0204(3) 0.2242(3) 0.24432(12) 0.0546(7) Uani 1 1 d . .
H2 H -0.0768 0.2073 0.2419 0.082 Uiso 1 1 calc R U
C1 C 0.3358(3) 0.2907(3) 0.21385(14) 0.0391(7) Uani 1 1 d . .
C2 C 0.2317(4) 0.3816(3) 0.18028(16) 0.0436(8) Uani 1 1 d . .
H2A H 0.1728 0.3463 0.1473 0.052 Uiso 1 1 calc R U
H2B H 0.1532 0.4168 0.2073 0.052 Uiso 1 1 calc R U
C3 C 0.3512(4) 0.4707(3) 0.15709(16) 0.0454(8) Uani 1 1 d . .
H3 H 0.3834 0.5230 0.1895 0.054 Uiso 1 1 calc R U
C4 C 0.6530(5) 0.4543(5) 0.1428(2) 0.0758(15) Uani 1 1 d . .
H4A H 0.6548 0.5148 0.1728 0.091 Uiso 1 1 calc R U
H4B H 0.6847 0.4860 0.1043 0.091 Uiso 1 1 calc R U
C5 C 0.7620(5) 0.3550(5) 0.1606(2) 0.0751(14) Uani 1 1 d . .
H5A H 0.8572 0.3817 0.1826 0.090 Uiso 1 1 calc R U
H5B H 0.7980 0.3122 0.1256 0.090 Uiso 1 1 calc R U
C6 C 0.6517(4) 0.2828(4) 0.20002(17) 0.0502(9) Uani 1 1 d . .
C7 C 0.3495(5) 0.3156(4) 0.28171(16) 0.0527(9) Uani 1 1 d . .
H7A H 0.4349 0.2692 0.2987 0.079 Uiso 1 1 calc R U
H7B H 0.2475 0.2976 0.3009 0.079 Uiso 1 1 calc R U
H7C H 0.3745 0.3954 0.2877 0.079 Uiso 1 1 calc R U
C8 C 0.2743(4) 0.1699(3) 0.20136(14) 0.0400(7) Uani 1 1 d . .
C9 C 0.3658(5) 0.0858(3) 0.17312(19) 0.0543(9) Uani 1 1 d . .
H9 H 0.4736 0.1018 0.1626 0.065 Uiso 1 1 calc R U
C10 C 0.3018(6) -0.0210(4) 0.1602(2) 0.0730(13) Uani 1 1 d . .
H10 H 0.3669 -0.0762 0.1416 0.088 Uiso 1 1 calc R U
C11 C 0.1398(6) -0.0468(4) 0.1747(3) 0.0716(13) Uani 1 1 d . .
H11 H 0.0957 -0.1186 0.1660 0.086 Uiso 1 1 calc R U
C12 C 0.0468(5) 0.0366(4) 0.2024(2) 0.0605(11) Uani 1 1 d . .
H12 H -0.0618 0.0209 0.2117 0.073 Uiso 1 1 calc R U
C13 C 0.1114(4) 0.1426(3) 0.21639(16) 0.0448(8) Uani 1 1 d . .
C14 C 0.2874(5) 0.5385(3) 0.10392(16) 0.0472(8) Uani 1 1 d . .
C15 C 0.1988(7) 0.6378(4) 0.1127(2) 0.0789(15) Uani 1 1 d . .
H15 H 0.1804 0.6640 0.1516 0.095 Uiso 1 1 calc R U
C16 C 0.1361(9) 0.6995(5) 0.0642(2) 0.099(2) Uani 1 1 d . .
H16 H 0.0762 0.7663 0.0710 0.118 Uiso 1 1 calc R U
C17 C 0.1621(6) 0.6628(4) 0.0073(2) 0.0712(13) Uani 1 1 d . .
C18 C 0.2496(6) 0.5633(4) -0.00236(18) 0.0619(11) Uani 1 1 d . .
C19 C 0.3128(5) 0.5028(4) 0.04553(17) 0.0573(9) Uani 1 1 d . .
H19 H 0.3737 0.4366 0.0384 0.069 Uiso 1 1 calc R U

loop_
_atom_site_aniso_label
_atom_site_aniso_U_11
_atom_site_aniso_U_22
_atom_site_aniso_U_33
_atom_site_aniso_U_23
_atom_site_aniso_U_13
_atom_site_aniso_U_12
Cl1 0.1647(17) 0.1380(14) 0.0497(6) 0.0068(7) 0.0069(8) 0.0591(13)
Cl2 0.1661(17) 0.1094(12) 0.0788(8) 0.0236(8) -0.0327(10) 0.0534(12)
N1 0.0268(12) 0.0533(17) 0.0502(14) 0.0095(13) 0.0025(12) -0.0010(12)
N2 0.0286(13) 0.0658(19) 0.0543(16) 0.0179(14) 0.0000(12) -0.0028(14)
O1 0.0285(11) 0.0759(19) 0.0717(16) 0.0228(15) -0.0029(11) -0.0006(12)
O2 0.0259(11) 0.0732(18) 0.0646(15) 0.0025(13) 0.0058(10) -0.0024(12)
C1 0.0238(14) 0.0480(18) 0.0453(16) 0.0029(14) -0.0001(12) -0.0019(13)
C2 0.0303(15) 0.0467(19) 0.0539(17) 0.0024(15) 0.0005(14) 0.0051(14)
C3 0.0423(18) 0.0469(19) 0.0470(17) 0.0040(14) -0.0038(14) -0.0005(15)
C4 0.040(2) 0.095(4) 0.092(3) 0.041(3) -0.007(2) -0.018(2)
C5 0.0283(18) 0.108(4) 0.089(3) 0.037(3) 0.0034(18) -0.006(2)
C6 0.0264(15) 0.068(2) 0.0560(19) 0.0102(18) -0.0003(14) -0.0011(16)
C7 0.0442(19) 0.067(2) 0.0472(18) -0.0047(17) -0.0007(15) -0.0082(18)
C8 0.0272(15) 0.0443(18) 0.0483(16) 0.0071(14) -0.0043(12) 0.0012(13)
C9 0.0375(18) 0.054(2) 0.072(2) -0.0036(19) -0.0021(17) 0.0119(16)
C10 0.066(3) 0.052(2) 0.101(3) -0.015(2) -0.017(3) 0.020(2)
C11 0.071(3) 0.048(2) 0.096(3) 0.003(2) -0.025(3) -0.005(2)
C12 0.046(2) 0.061(2) 0.075(3) 0.015(2) -0.0148(18) -0.0179(19)
C13 0.0323(16) 0.051(2) 0.0507(17) 0.0099(16) -0.0053(13) -0.0024(15)
C14 0.0461(19) 0.0464(19) 0.0492(18) 0.0055(15) -0.0006(15) -0.0011(16)
C15 0.110(4) 0.072(3) 0.054(2) -0.007(2) -0.006(2) 0.035(3)
C16 0.152(6) 0.088(4) 0.056(3) 0.000(2) -0.012(3) 0.071(4)
C17 0.084(3) 0.070(3) 0.059(2) 0.009(2) -0.017(2) 0.018(2)
C18 0.069(3) 0.066(3) 0.0506(19) 0.0092(18) -0.0032(18) 0.007(2)
C19 0.061(2) 0.055(2) 0.056(2) 0.0058(18) 0.0030(18) 0.011(2)

loop_
_atom_type_symbol
_atom_type_description
_atom_type_scat_dispersion_real
_atom_type_scat_dispersion_imag
_atom_type_scat_source
C C 0.0033 0.0016 'International Tables Vol C Tables 4.2.6.8 and 6.1.1.4'
H H 0.0000 0.0000 'International Tables Vol C Tables 4.2.6.8 and 6.1.1.4'
N N 0.0061 0.0033 'International Tables Vol C Tables 4.2.6.8 and 6.1.1.4'
O O 0.0106 0.0060 'International Tables Vol C Tables 4.2.6.8 and 6.1.1.4'
Cl Cl 0.1484 0.1585 'International Tables Vol C Tables 4.2.6.8 and 6.1.1.4'

loop_
_geom_angle_atom_site_label_1
_geom_angle_atom_site_label_2
_geom_angle_atom_site_label_3
_geom_angle
C6 N1 N2 113.0(3)
C6 N1 C1 134.9(3)
N2 N1 C1 111.6(2)
N1 N2 C3 104.1(3)
N1 N2 C4 102.7(3)
C3 N2 C4 115.3(3)
C13 O2 H2 109.5
N1 C1 C8 112.5(3)
N1 C1 C7 107.6(3)
C8 C1 C7 112.2(3)
N1 C1 C2 100.2(2)
C8 C1 C2 111.1(3)
C7 C1 C2 112.7(3)
C3 C2 C1 106.1(3)
C3 C2 H2A 110.5
C1 C2 H2A 110.5
C3 C2 H2B 110.5
C1 C2 H2B 110.5
H2A C2 H2B 108.7
N2 C3 C2 101.2(3)
N2 C3 C14 111.0(3)
C2 C3 C14 113.6(3)
N2 C3 H3 110.2
C2 C3 H3 110.2
C14 C3 H3 110.2
N2 C4 C5 101.9(4)
N2 C4 H4A 111.4
C5 C4 H4A 111.4
N2 C4 H4B 111.4
C5 C4 H4B 111.4
H4A C4 H4B 109.3
C4 C5 C6 103.0(3)
C4 C5 H5A 111.2
C6 C5 H5A 111.2
C4 C5 H5B 111.2
C6 C5 H5B 111.2
H5A C5 H5B 109.1
O1 C6 N1 125.8(3)
O1 C6 C5 127.6(3)
N1 C6 C5 106.5(3)
C1 C7 H7A 109.5
C1 C7 H7B 109.5
H7A C7 H7B 109.5
C1 C7 H7C 109.5
H7A C7 H7C 109.5
H7B C7 H7C 109.5
C9 C8 C13 117.4(3)
C9 C8 C1 123.9(3)
C13 C8 C1 118.6(3)
C10 C9 C8 121.8(4)
C10 C9 H9 119.1
C8 C9 H9 119.1
C9 C10 C11 120.3(4)
C9 C10 H10 119.8
C11 C10 H10 119.8
C12 C11 C10 118.5(4)
C12 C11 H11 120.8
C10 C11 H11 120.8
C11 C12 C13 121.3(4)
C11 C12 H12 119.3
C13 C12 H12 119.3
O2 C13 C12 121.3(3)
O2 C13 C8 118.0(3)
C12 C13 C8 120.7(4)
C15 C14 C19 117.7(4)
C15 C14 C3 120.3(4)
C19 C14 C3 121.9(4)
C14 C15 C16 120.9(4)
C14 C15 H15 119.6
C16 C15 H15 119.6
C17 C16 C15 120.4(4)
C17 C16 H16 119.8
C15 C16 H16 119.8
C16 C17 C18 119.5(4)
C16 C17 Cl2 119.7(4)
C18 C17 Cl2 120.9(4)
C17 C18 C19 120.2(4)
C17 C18 Cl1 120.3(3)
C19 C18 Cl1 119.4(3)
C18 C19 C14 121.3(4)
C18 C19 H19 119.3
C14 C19 H19 119.3

loop_
_geom_bond_atom_site_label_1
_geom_bond_atom_site_label_2
_geom_bond_distance
Cl1 C18 1.729(4)
Cl2 C17 1.730(4)
N1 C6 1.332(4)
N1 N2 1.445(4)
N1 C1 1.485(4)
N2 C3 1.464(5)
N2 C4 1.489(5)
O1 C6 1.235(5)
O2 C13 1.356(5)
O2 H2 0.8200
C1 C8 1.517(5)
C1 C7 1.544(5)
C1 C2 1.550(5)
C2 C3 1.514(5)
C2 H2A 0.9700
C2 H2B 0.9700
C3 C14 1.516(5)
C3 H3 0.9800
C4 C5 1.510(7)
C4 H4A 0.9700
C4 H4B 0.9700
C5 C6 1.514(5)
C5 H5A 0.9700
C5 H5B 0.9700
C7 H7A 0.9600
C7 H7B 0.9600
C7 H7C 0.9600
C8 C9 1.383(5)
C8 C13 1.409(5)
C9 C10 1.378(6)
C9 H9 0.9300
C10 C11 1.396(7)
C10 H10 0.9300
C11 C12 1.376(7)
C11 H11 0.9300
C12 C13 1.377(5)
C12 H12 0.9300
C14 C15 1.377(6)
C14 C19 1.382(5)
C15 C16 1.396(6)
C15 H15 0.9300
C16 C17 1.356(6)
C16 H16 0.9300
C17 C18 1.376(6)
C18 C19 1.379(6)
C19 H19 0.9300

loop_
_geom_hbond_atom_site_label_D
_geom_hbond_atom_site_label_H
_geom_hbond_atom_site_label_A
_geom_hbond_distance_DH
_geom_hbond_distance_HA
_geom_hbond_distance_DA
_geom_hbond_angle_DHA
_geom_hbond_site_symmetry_A
O2 H2 O1 0.82 1.89 2.694(3) 166.2 1_455
C5 H5A O2 0.97 2.65 3.203(5) 116.4 1_655
C7 H7A O1 0.96 2.63 3.241(5) 121.8 .
C7 H7B O2 0.96 2.40 3.010(5) 120.9 .

loop_
_geom_torsion_atom_site_label_1
_geom_torsion_atom_site_label_2
_geom_torsion_atom_site_label_3
_geom_torsion_atom_site_label_4
_geom_torsion
C6 N1 N2 C3 -143.9(3)
C1 N1 N2 C3 28.7(3)
C6 N1 N2 C4 -23.4(4)
C1 N1 N2 C4 149.3(3)
C6 N1 C1 C8 -75.9(5)
N2 N1 C1 C8 113.6(3)
C6 N1 C1 C7 48.1(5)
N2 N1 C1 C7 -122.4(3)
C6 N1 C1 C2 166.0(4)
N2 N1 C1 C2 -4.5(3)
N1 C1 C2 C3 -20.7(3)
C8 C1 C2 C3 -139.8(3)
C7 C1 C2 C3 93.4(3)
N1 N2 C3 C2 -39.8(3)
C4 N2 C3 C2 -151.5(3)
N1 N2 C3 C14 -160.7(3)
C4 N2 C3 C14 87.6(4)
C1 C2 C3 N2 37.9(3)
C1 C2 C3 C14 157.0(3)
N1 N2 C4 C5 34.1(5)
C3 N2 C4 C5 146.6(4)
N2 C4 C5 C6 -33.3(5)
N2 N1 C6 O1 -175.4(4)
C1 N1 C6 O1 14.2(7)
N2 N1 C6 C5 1.8(5)
C1 N1 C6 C5 -168.6(4)
C4 C5 C6 O1 -162.6(5)
C4 C5 C6 N1 20.3(5)
N1 C1 C8 C9 6.1(4)
C7 C1 C8 C9 -115.3(4)
C2 C1 C8 C9 117.6(3)
N1 C1 C8 C13 -170.4(3)
C7 C1 C8 C13 68.1(4)
C2 C1 C8 C13 -58.9(4)
C13 C8 C9 C10 -0.2(6)
C1 C8 C9 C10 -176.8(4)
C8 C9 C10 C11 0.9(7)
C9 C10 C11 C12 -0.3(8)
C10 C11 C12 C13 -1.0(7)
C11 C12 C13 O2 -179.1(4)
C11 C12 C13 C8 1.7(6)
C9 C8 C13 O2 179.7(3)
C1 C8 C13 O2 -3.5(4)
C9 C8 C13 C12 -1.0(5)
C1 C8 C13 C12 175.7(3)
N2 C3 C14 C15 -158.0(4)
C2 C3 C14 C15 88.8(5)
N2 C3 C14 C19 23.1(5)
C2 C3 C14 C19 -90.1(5)
C19 C14 C15 C16 0.4(8)
C3 C14 C15 C16 -178.5(6)
C14 C15 C16 C17 -0.2(11)
C15 C16 C17 C18 0.6(10)
C15 C16 C17 Cl2 -178.4(5)
C16 C17 C18 C19 -1.1(8)
Cl2 C17 C18 C19 177.8(4)
C16 C17 C18 Cl1 -177.8(5)
Cl2 C17 C18 Cl1 1.1(6)
C17 C18 C19 C14 1.4(7)
Cl1 C18 C19 C14 178.0(4)
C15 C14 C19 C18 -1.0(7)
C3 C14 C19 C18 177.9(4)

loop_
_platon_squeeze_void_nr
_platon_squeeze_void_average_x
_platon_squeeze_void_average_y
_platon_squeeze_void_average_z
_platon_squeeze_void_volume
_platon_squeeze_void_count_electrons
_platon_squeeze_void_content
1 -0.003 0.250 0.000 209 25 ' '
2 -0.034 0.750 0.500 209 25 ' '
